data_4301508
loop_
_publ_author_name
'Sofia Derossi'
'Lee Brammer'
'Christopher A. Hunter'
'Michael D. Ward'

_publ_contact_author
; 
        Prof. Mike Ward
        Department of Chemistry
        University of Sheffield
        SHEFFIELD
        S3 7HF
;
_publ_contact_author_email m.d.ward@sheffield.ac.uk
_publ_contact_author_fax '0114 2229346'
_publ_section_title
;
Halogen Bonded Supramolecular Assemblies of [Ru(bipy)(CN)4]2- Anions
and N-Methyl-Halopyridinium Cations in the Solid State and in Solution
;
_journal_name_full 'Inorganic Chemistry'
_journal_page_first 1666
_journal_page_last 1677
_journal_paper_doi 10.1021/ic8021529
_journal_volume 48
_journal_year 2009
_chemical_formula_sum 'C26 H26 N8 O Ru'
_chemical_formula_weight 567.62
_chemical_name_systematic
; 
 ? 
;
_space_group_IT_number 14
_symmetry_cell_setting monoclinic
_symmetry_space_group_name_Hall '-P 2yn'
_symmetry_space_group_name_H-M 'P 1 21/n 1'
_atom_sites_solution_hydrogens geom
_atom_sites_solution_primary direct
_atom_sites_solution_secondary difmap
_audit_creation_method SHELXL-97
_cell_angle_alpha 90.00
_cell_angle_beta 114.480(4)
_cell_angle_gamma 90.00
_cell_formula_units_Z 4
_cell_length_a 8.8686(6)
_cell_length_b 32.668(2)
_cell_length_c 9.2236(7)
_cell_measurement_reflns_used 100(2)
_cell_measurement_temperature 293(2)
_cell_volume 2432.0(3)
_computing_structure_refinement 'SHELXL-97 (Sheldrick, 1997)'
_computing_structure_solution 'SHELXS-97 (Sheldrick, 1990)'
_diffrn_ambient_temperature 100(2)
_diffrn_measured_fraction_theta_full 0.996
_diffrn_measured_fraction_theta_max 0.996
_diffrn_measurement_device_type 'Bruker CCD area detector'
_diffrn_measurement_method 'phi and omega scans'
_diffrn_radiation_monochromator graphite
_diffrn_radiation_source 'fine-focus sealed tube'
_diffrn_radiation_type MoK\a
_diffrn_radiation_wavelength 0.71073
_diffrn_reflns_av_R_equivalents 0.1449
_diffrn_reflns_av_sigmaI/netI 0.0975
_diffrn_reflns_limit_h_max 13
_diffrn_reflns_limit_h_min -13
_diffrn_reflns_limit_k_max 49
_diffrn_reflns_limit_k_min -50
_diffrn_reflns_limit_l_max 14
_diffrn_reflns_limit_l_min -14
_diffrn_reflns_number 73396
_diffrn_reflns_theta_full 33.75
_diffrn_reflns_theta_max 33.75
_diffrn_reflns_theta_min 1.25
_exptl_absorpt_coefficient_mu 0.682
_exptl_absorpt_correction_T_max 0.93
_exptl_absorpt_correction_T_min 0.87
_exptl_absorpt_correction_type multi-scan
_exptl_absorpt_process_details sadabs
_exptl_crystal_colour orange
_exptl_crystal_density_diffrn 1.550
_exptl_crystal_density_method 'not measured'
_exptl_crystal_description block
_exptl_crystal_F_000 1160
_exptl_crystal_size_max 0.2
_exptl_crystal_size_mid 0.2
_exptl_crystal_size_min 0.1
_refine_diff_density_max 0.903
_refine_diff_density_min -2.239
_refine_diff_density_rms 0.152
_refine_ls_extinction_method none
_refine_ls_goodness_of_fit_ref 0.899
_refine_ls_hydrogen_treatment constr
_refine_ls_matrix_type full
_refine_ls_number_parameters 320
_refine_ls_number_reflns 9689
_refine_ls_number_restraints 2
_refine_ls_restrained_S_all 0.899
_refine_ls_R_factor_all 0.0774
_refine_ls_R_factor_gt 0.0446
_refine_ls_shift/su_max 0.002
_refine_ls_shift/su_mean 0.000
_refine_ls_structure_factor_coef Fsqd
_refine_ls_weighting_details 'calc w=1/[\s^2^(Fo^2^)+(0.0475P)^2^+0.0000P] where P=(Fo^2^+2Fc^2^)/3'
_refine_ls_weighting_scheme calc
_refine_ls_wR_factor_gt 0.0963
_refine_ls_wR_factor_ref 0.1052
_reflns_number_gt 6465
_reflns_number_total 9689
_reflns_threshold_expression >2sigma(I)
_cod_data_source_file ic8021529_si_002_5.cif
_cod_data_source_block imw1213
_cod_depositor_comments
;
The following automatic conversions were performed:
'_symmetry_cell_setting' value 'Monoclinic' changed to 'monoclinic'
according to '/home/saulius/struct/CIF-dictionaries/cif_core.dic'
dictionary named 'cif_core.dic' version 2.4.1 from 2010-06-29.

Automatic conversion script
Id: cif_fix_enum 1527 2010-12-29 10:47:43Z saulius 
;
_cod_original_sg_symbol_H-M 'P 21/n'
_cod_database_code 4301508

loop_
_symmetry_equiv_pos_as_xyz
'x, y, z'
'-x+1/2, y+1/2, -z+1/2'
'-x, -y, -z'
'x-1/2, -y-1/2, z-1/2'

loop_
_atom_site_label
_atom_site_type_symbol
_atom_site_fract_x
_atom_site_fract_y
_atom_site_fract_z
_atom_site_U_iso_or_equiv
_atom_site_adp_type
_atom_site_occupancy
_atom_site_symmetry_multiplicity
_atom_site_calc_flag
_atom_site_refinement_flags
_atom_site_disorder_assembly
_atom_site_disorder_group
Ru1 Ru 1.09713(2) 0.122742(5) 0.80774(2) 0.01176(5) Uani 1 1 d . . .
C1 C 0.9811(3) 0.15786(7) 0.9139(3) 0.0153(4) Uani 1 1 d . . .
C2 C 1.2071(3) 0.08741(7) 0.6951(3) 0.0155(4) Uani 1 1 d . . .
C3 C 1.2326(3) 0.09555(7) 1.0157(3) 0.0153(4) Uani 1 1 d . . .
C4 C 1.2654(3) 0.16673(7) 0.8585(3) 0.0144(4) Uani 1 1 d . . .
H2W H 0.5705 0.2261 0.9421 0.050 Uiso 1 1 d D . .
H1W H 0.7361 0.2201 0.9764 0.050 Uiso 1 1 d D . .
O1 O 0.6651(2) 0.23914(6) 0.9671(2) 0.0282(4) Uiso 1 1 d D . .
N1 N 0.9152(3) 0.17826(7) 0.9732(3) 0.0210(4) Uani 1 1 d . . .
N2 N 1.2610(3) 0.06723(7) 0.6238(3) 0.0212(4) Uani 1 1 d . . .
N3 N 1.3079(3) 0.07869(7) 1.1355(3) 0.0200(4) Uani 1 1 d . . .
N4 N 1.3623(3) 0.19346(6) 0.8909(3) 0.0184(4) Uani 1 1 d . . .
N11 N 0.9007(2) 0.08044(6) 0.7375(2) 0.0144(4) Uani 1 1 d . . .
C12 C 0.7674(3) 0.08909(7) 0.5985(3) 0.0146(4) Uani 1 1 d . . .
C13 C 0.6221(3) 0.06633(8) 0.5495(3) 0.0196(5) Uani 1 1 d . . .
H13 H 0.5313 0.0730 0.4559 0.024 Uiso 1 1 calc R . .
C14 C 0.6140(3) 0.03362(8) 0.6412(3) 0.0202(5) Uani 1 1 d . . .
H14 H 0.5161 0.0189 0.6121 0.024 Uiso 1 1 calc R . .
C15 C 0.7523(3) 0.02295(8) 0.7763(3) 0.0199(5) Uani 1 1 d . . .
H15 H 0.7513 0.0000 0.8358 0.024 Uiso 1 1 calc R . .
C16 C 0.8921(3) 0.04730(7) 0.8206(3) 0.0170(5) Uani 1 1 d . . .
H16 H 0.9847 0.0404 0.9124 0.020 Uiso 1 1 calc R . .
N21 N 0.9358(2) 0.14477(6) 0.5808(2) 0.0137(4) Uani 1 1 d . . .
C22 C 0.7902(3) 0.12393(7) 0.5076(3) 0.0140(4) Uani 1 1 d . . .
C23 C 0.6756(3) 0.13449(8) 0.3555(3) 0.0175(5) Uani 1 1 d . . .
H23 H 0.5776 0.1198 0.3068 0.021 Uiso 1 1 calc R . .
C24 C 0.7087(3) 0.16705(8) 0.2775(3) 0.0198(5) Uani 1 1 d . . .
H24 H 0.6321 0.1748 0.1768 0.024 Uiso 1 1 calc R . .
C25 C 0.8576(3) 0.18823(8) 0.3510(3) 0.0185(5) Uani 1 1 d . . .
H25 H 0.8829 0.2101 0.3002 0.022 Uiso 1 1 calc R . .
C26 C 0.9674(3) 0.17589(7) 0.5020(3) 0.0159(4) Uani 1 1 d . . .
H26 H 1.0674 0.1898 0.5509 0.019 Uiso 1 1 calc R . .
N31 N 0.7139(3) 0.08030(6) 0.0657(3) 0.0199(4) Uani 1 1 d . . .
C32 C 0.6378(4) 0.04886(9) 0.1006(4) 0.0354(8) Uani 1 1 d . . .
H32 H 0.5234 0.0462 0.0485 0.042 Uiso 1 1 calc R . .
C33 C 0.7286(5) 0.02058(10) 0.2134(5) 0.0474(10) Uani 1 1 d . . .
H33 H 0.6762 -0.0012 0.2383 0.057 Uiso 1 1 calc R . .
C34 C 0.8981(5) 0.02494(10) 0.2890(4) 0.0435(9) Uani 1 1 d . . .
H34 H 0.9610 0.0056 0.3636 0.052 Uiso 1 1 calc R . .
C35 C 0.9744(4) 0.05766(10) 0.2546(3) 0.0323(7) Uani 1 1 d . . .
H35 H 1.0884 0.0612 0.3074 0.039 Uiso 1 1 calc R . .
C36 C 0.8789(3) 0.08536(8) 0.1402(3) 0.0208(5) Uani 1 1 d . . .
H36 H 0.9288 0.1076 0.1145 0.025 Uiso 1 1 calc R . .
C37 C 0.6131(3) 0.10935(9) -0.0597(3) 0.0251(6) Uani 1 1 d . . .
H37C H 0.6837 0.1300 -0.0721 0.038 Uiso 1 1 calc R . .
H37B H 0.5323 0.1219 -0.0300 0.038 Uiso 1 1 calc R . .
H37A H 0.5579 0.0949 -0.1584 0.038 Uiso 1 1 calc R . .
N41 N 0.4205(3) 0.21882(6) 0.3280(2) 0.0175(4) Uani 1 1 d . . .
C42 C 0.5029(3) 0.22423(8) 0.4868(3) 0.0213(5) Uani 1 1 d . . .
H42 H 0.5713 0.2469 0.5259 0.026 Uiso 1 1 calc R . .
C43 C 0.4864(4) 0.19657(9) 0.5901(3) 0.0268(6) Uani 1 1 d . . .
H43 H 0.5446 0.2001 0.6994 0.032 Uiso 1 1 calc R . .
C44 C 0.3823(4) 0.16311(9) 0.5314(4) 0.0267(6) Uani 1 1 d . . .
H44 H 0.3696 0.1441 0.6007 0.032 Uiso 1 1 calc R . .
C45 C 0.2982(3) 0.15844(8) 0.3691(4) 0.0249(6) Uani 1 1 d . . .
H45 H 0.2272 0.1363 0.3277 0.030 Uiso 1 1 calc R . .
C46 C 0.3197(3) 0.18670(8) 0.2683(3) 0.0221(5) Uani 1 1 d . . .
H46 H 0.2641 0.1835 0.1586 0.027 Uiso 1 1 calc R . .
C47 C 0.4419(4) 0.24948(8) 0.2197(3) 0.0235(5) Uani 1 1 d . . .
H47C H 0.5171 0.2704 0.2814 0.035 Uiso 1 1 calc R . .
H47B H 0.3366 0.2616 0.1551 0.035 Uiso 1 1 calc R . .
H47A H 0.4858 0.2363 0.1524 0.035 Uiso 1 1 calc R . .

loop_
_atom_site_aniso_label
_atom_site_aniso_U_11
_atom_site_aniso_U_22
_atom_site_aniso_U_33
_atom_site_aniso_U_23
_atom_site_aniso_U_13
_atom_site_aniso_U_12
Ru1 0.01157(8) 0.01298(8) 0.00996(8) 0.00002(7) 0.00368(6) -0.00069(7)
C1 0.0167(11) 0.0151(10) 0.0138(10) 0.0004(8) 0.0060(9) -0.0039(8)
C2 0.0120(10) 0.0173(10) 0.0148(10) 0.0017(9) 0.0033(9) -0.0028(8)
C3 0.0137(11) 0.0168(10) 0.0150(10) -0.0013(9) 0.0055(9) -0.0010(8)
C4 0.0155(11) 0.0165(10) 0.0122(10) 0.0012(8) 0.0069(9) 0.0003(8)
N1 0.0233(11) 0.0187(10) 0.0234(11) -0.0010(9) 0.0121(9) -0.0008(8)
N2 0.0221(11) 0.0211(10) 0.0210(11) -0.0011(9) 0.0096(9) 0.0013(8)
N3 0.0201(11) 0.0226(10) 0.0152(10) 0.0021(8) 0.0053(8) 0.0004(8)
N4 0.0190(10) 0.0188(10) 0.0173(10) -0.0012(8) 0.0075(8) -0.0026(8)
N11 0.0171(10) 0.0133(9) 0.0134(9) -0.0023(7) 0.0070(8) -0.0009(7)
C12 0.0144(11) 0.0155(10) 0.0130(10) -0.0044(8) 0.0049(8) -0.0004(8)
C13 0.0169(12) 0.0233(12) 0.0179(11) -0.0050(10) 0.0065(10) -0.0037(9)
C14 0.0199(12) 0.0220(12) 0.0222(12) -0.0073(10) 0.0124(10) -0.0075(9)
C15 0.0236(13) 0.0168(11) 0.0230(12) -0.0029(10) 0.0134(10) -0.0032(9)
C16 0.0199(12) 0.0158(10) 0.0162(11) -0.0014(9) 0.0083(9) -0.0013(8)
N21 0.0142(9) 0.0143(9) 0.0132(9) -0.0011(7) 0.0064(7) 0.0003(7)
C22 0.0138(10) 0.0153(10) 0.0117(9) -0.0035(9) 0.0040(8) 0.0005(8)
C23 0.0165(11) 0.0214(11) 0.0128(10) -0.0017(9) 0.0042(9) 0.0028(9)
C24 0.0208(12) 0.0227(12) 0.0132(11) -0.0006(9) 0.0044(9) 0.0056(9)
C25 0.0250(13) 0.0171(11) 0.0134(11) 0.0008(9) 0.0080(10) 0.0021(9)
C26 0.0175(11) 0.0163(10) 0.0139(10) -0.0006(9) 0.0065(9) -0.0001(8)
N31 0.0234(11) 0.0178(10) 0.0229(11) -0.0026(8) 0.0140(9) 0.0009(8)
C32 0.0371(17) 0.0240(14) 0.062(2) -0.0022(14) 0.0369(17) -0.0017(12)
C33 0.077(3) 0.0246(15) 0.072(3) 0.0136(16) 0.063(2) 0.0093(16)
C34 0.083(3) 0.0300(16) 0.0317(17) 0.0126(13) 0.0380(19) 0.0228(17)
C35 0.0412(18) 0.0327(15) 0.0173(13) 0.0004(11) 0.0064(12) 0.0125(13)
C36 0.0222(13) 0.0228(12) 0.0155(11) -0.0014(10) 0.0058(10) 0.0001(9)
C37 0.0200(13) 0.0245(12) 0.0253(13) -0.0025(11) 0.0037(11) 0.0035(10)
N41 0.0197(10) 0.0173(9) 0.0159(10) 0.0003(8) 0.0079(8) 0.0009(7)
C42 0.0251(13) 0.0193(11) 0.0176(12) -0.0050(10) 0.0069(10) -0.0012(9)
C43 0.0335(15) 0.0310(14) 0.0158(12) 0.0004(11) 0.0100(11) 0.0030(11)
C44 0.0301(15) 0.0271(14) 0.0311(15) 0.0052(12) 0.0210(13) 0.0025(11)
C45 0.0243(14) 0.0214(12) 0.0316(15) -0.0029(11) 0.0141(12) -0.0039(10)
C46 0.0185(12) 0.0243(12) 0.0216(13) -0.0046(10) 0.0063(10) -0.0016(9)
C47 0.0328(15) 0.0198(12) 0.0185(12) 0.0019(10) 0.0112(11) -0.0016(10)

loop_
_atom_type_symbol
_atom_type_description
_atom_type_scat_dispersion_real
_atom_type_scat_dispersion_imag
_atom_type_scat_source
C C 0.0033 0.0016 'International Tables Vol C Tables 4.2.6.8 and 6.1.1.4'
H H 0.0000 0.0000 'International Tables Vol C Tables 4.2.6.8 and 6.1.1.4'
N N 0.0061 0.0033 'International Tables Vol C Tables 4.2.6.8 and 6.1.1.4'
O O 0.0106 0.0060 'International Tables Vol C Tables 4.2.6.8 and 6.1.1.4'
Ru Ru -1.2594 0.8363 'International Tables Vol C Tables 4.2.6.8 and 6.1.1.4'

loop_
_geom_angle_atom_site_label_1
_geom_angle_atom_site_label_2
_geom_angle_atom_site_label_3
_geom_angle
_geom_angle_site_symmetry_1
_geom_angle_site_symmetry_3
_geom_angle_publ_flag
C4 Ru1 C3 90.07(9) . . ?
C4 Ru1 C1 87.66(9) . . ?
C3 Ru1 C1 90.66(10) . . ?
C4 Ru1 C2 93.32(9) . . ?
C3 Ru1 C2 90.75(9) . . ?
C1 Ru1 C2 178.28(9) . . ?
C4 Ru1 N11 173.99(9) . . ?
C3 Ru1 N11 95.47(9) . . ?
C1 Ru1 N11 89.95(8) . . ?
C2 Ru1 N11 88.94(8) . . ?
C4 Ru1 N21 96.97(9) . . ?
C3 Ru1 N21 172.85(8) . . ?
C1 Ru1 N21 90.84(8) . . ?
C2 Ru1 N21 87.64(8) . . ?
N11 Ru1 N21 77.55(8) . . ?
N1 C1 Ru1 179.2(2) . . ?
N2 C2 Ru1 176.1(2) . . ?
N3 C3 Ru1 177.8(2) . . ?
N4 C4 Ru1 177.8(2) . . ?
N4 O1 N1 105.72(9) 1_455 . ?
C1 N1 O1 153.5(2) . . ?
C16 N11 C12 118.0(2) . . ?
C16 N11 Ru1 125.97(16) . . ?
C12 N11 Ru1 115.92(15) . . ?
N11 C12 C13 121.3(2) . . ?
N11 C12 C22 115.1(2) . . ?
C13 C12 C22 123.6(2) . . ?
C14 C13 C12 119.3(2) . . ?
C15 C14 C13 119.7(2) . . ?
C14 C15 C16 118.2(2) . . ?
N11 C16 C15 123.3(2) . . ?
C26 N21 C22 118.4(2) . . ?
C26 N21 Ru1 125.85(16) . . ?
C22 N21 Ru1 115.70(15) . . ?
N21 C22 C23 121.4(2) . . ?
N21 C22 C12 115.30(19) . . ?
C23 C22 C12 123.3(2) . . ?
C24 C23 C22 119.4(2) . . ?
C23 C24 C25 119.5(2) . . ?
C26 C25 C24 118.2(2) . . ?
N21 C26 C25 123.1(2) . . ?
C32 N31 C36 121.4(3) . . ?
C32 N31 C37 118.6(2) . . ?
C36 N31 C37 119.9(2) . . ?
N31 C32 C33 120.1(3) . . ?
C32 C33 C34 119.2(3) . . ?
C35 C34 C33 120.2(3) . . ?
C34 C35 C36 118.8(3) . . ?
N31 C36 C35 120.2(3) . . ?
C46 N41 C42 121.2(2) . . ?
C46 N41 C47 120.2(2) . . ?
C42 N41 C47 118.7(2) . . ?
N41 C42 C43 120.3(2) . . ?
C42 C43 C44 119.7(3) . . ?
C45 C44 C43 119.0(3) . . ?
C44 C45 C46 119.7(3) . . ?
N41 C46 C45 120.1(2) . . ?

loop_
_geom_bond_atom_site_label_1
_geom_bond_atom_site_label_2
_geom_bond_distance
_geom_bond_site_symmetry_2
_geom_bond_publ_flag
Ru1 C4 1.983(2) . ?
Ru1 C3 2.001(2) . ?
Ru1 C1 2.042(2) . ?
Ru1 C2 2.050(3) . ?
Ru1 N11 2.1047(19) . ?
Ru1 N21 2.113(2) . ?
C1 N1 1.162(3) . ?
C2 N2 1.164(3) . ?
C3 N3 1.166(3) . ?
C4 N4 1.173(3) . ?
O1 N4 2.893(3) 1_455 ?
O1 N1 2.962(3) . ?
N11 C16 1.347(3) . ?
N11 C12 1.365(3) . ?
C12 C13 1.391(3) . ?
C12 C22 1.477(3) . ?
C13 C14 1.383(4) . ?
C14 C15 1.383(4) . ?
C15 C16 1.385(3) . ?
N21 C26 1.345(3) . ?
N21 C22 1.366(3) . ?
C22 C23 1.392(3) . ?
C23 C24 1.382(4) . ?
C24 C25 1.393(4) . ?
C25 C26 1.388(3) . ?
N31 C32 1.339(4) . ?
N31 C36 1.344(3) . ?
N31 C37 1.476(3) . ?
C32 C33 1.375(5) . ?
C33 C34 1.377(6) . ?
C34 C35 1.371(5) . ?
C35 C36 1.382(4) . ?
N41 C46 1.340(3) . ?
N41 C42 1.350(3) . ?
N41 C47 1.481(3) . ?
C42 C43 1.365(4) . ?
C43 C44 1.388(4) . ?
C44 C45 1.377(4) . ?
C45 C46 1.378(4) . ?
